data_4302887
loop_
_publ_author_name
'Zi-Yi Du'
'Yu-Hui Sun'
'Qing-Yan Liu'
'Yong-Rong Xie'
'He-Rui Wen'

_publ_contact_author_address
;
 College of Chemistry and Life Science,
 Gannan Normal University,
 Ganzhou, Jiangxi 341000, P. R. China
;
_publ_contact_author_email ziyidu@gmail.com
_publ_contact_author_fax +86-797-8393670
_publ_contact_author_name 'Dr. Zi-Yi Du'
_publ_contact_author_phone +86-797-8393670
_publ_section_title
;
Octanuclear Aluminum(III) and Iron(III) Phosphonate Cages Encapsulating Two
NaI Ions
;
_journal_name_full 'Inorganic Chemistry'
_journal_page_first 7015
_journal_page_last 7017
_journal_paper_doi 10.1021/ic901130a
_journal_volume 48
_journal_year 2009
_chemical_formula_sum 'C36 H158 Al8 N12 Na2 O98 P24'
_chemical_formula_weight 3332.84
_chemical_name_systematic
; 
 ? 
;
_space_group_IT_number 205
_symmetry_cell_setting cubic
_symmetry_space_group_name_Hall '-P 2ac 2ab 3'
_symmetry_space_group_name_H-M 'P a -3'
_atom_sites_solution_hydrogens geom
_atom_sites_solution_primary direct
_atom_sites_solution_secondary difmap
_audit_creation_method SHELXL-97
_cell_angle_alpha 90.00
_cell_angle_beta 90.00
_cell_angle_gamma 90.00
_cell_formula_units_Z 4
_cell_length_a 24.1955(5)
_cell_length_b 24.1955(5)
_cell_length_c 24.1955(5)
_cell_measurement_temperature 296(2)
_cell_volume 14164.6(5)
_computing_cell_refinement 'SAINT (Bruker, 2008)'
_computing_data_collection 'APEX2 (Bruker, 2008)'
_computing_data_reduction 'SAINT (Bruker, 2008)'
_computing_structure_refinement 'SHELXL-97 (Sheldrick, 1997)'
_computing_structure_solution 'SHELXS-97 (Sheldrick, 1990)'
_diffrn_ambient_temperature 296(2)
_diffrn_measured_fraction_theta_full 0.992
_diffrn_measured_fraction_theta_max 0.992
_diffrn_measurement_device_type 'Bruker SMART APEXII'
_diffrn_measurement_method \w
_diffrn_radiation_monochromator graphite
_diffrn_radiation_source 'fine-focus sealed tube'
_diffrn_radiation_type MoK\a
_diffrn_radiation_wavelength 0.71073
_diffrn_reflns_av_R_equivalents 0.0837
_diffrn_reflns_av_sigmaI/netI 0.0228
_diffrn_reflns_limit_h_max 21
_diffrn_reflns_limit_h_min -21
_diffrn_reflns_limit_k_max 21
_diffrn_reflns_limit_k_min -21
_diffrn_reflns_limit_l_max 21
_diffrn_reflns_limit_l_min -21
_diffrn_reflns_number 41659
_diffrn_reflns_theta_full 18.57
_diffrn_reflns_theta_max 18.57
_diffrn_reflns_theta_min 2.53
_exptl_absorpt_coefficient_mu 0.447
_exptl_absorpt_correction_type multi-scan
_exptl_absorpt_process_details 'SADABS (Bruker, 2008)'
_exptl_crystal_colour colourless
_exptl_crystal_density_diffrn 1.563
_exptl_crystal_density_method 'not measured'
_exptl_crystal_description octahedron-like
_exptl_crystal_F_000 6912
_exptl_crystal_size_max 0.20
_exptl_crystal_size_mid 0.18
_exptl_crystal_size_min 0.18
_refine_diff_density_max 0.932
_refine_diff_density_min -0.356
_refine_diff_density_rms 0.104
_refine_ls_extinction_method none
_refine_ls_goodness_of_fit_ref 1.147
_refine_ls_hydrogen_treatment constr
_refine_ls_matrix_type full
_refine_ls_number_parameters 280
_refine_ls_number_reflns 1782
_refine_ls_number_restraints 2
_refine_ls_restrained_S_all 1.152
_refine_ls_R_factor_all 0.0780
_refine_ls_R_factor_gt 0.0644
_refine_ls_shift/su_max 0.000
_refine_ls_shift/su_mean 0.000
_refine_ls_structure_factor_coef Fsqd
_refine_ls_weighting_details 'calc w=1/[\s^2^(Fo^2^)+(0.0947P)^2^+133.0657P] where P=(Fo^2^+2Fc^2^)/3'
_refine_ls_weighting_scheme calc
_refine_ls_wR_factor_gt 0.1785
_refine_ls_wR_factor_ref 0.1923
_reflns_number_gt 1466
_reflns_number_total 1782
_reflns_threshold_expression >2sigma(I)
_cod_data_source_file ic901130a_si_002_2.cif
_cod_data_source_block 1
_cod_database_code 4302887

loop_
_symmetry_equiv_pos_as_xyz
'x, y, z'
'-x+1/2, -y, z+1/2'
'-x, y+1/2, -z+1/2'
'x+1/2, -y+1/2, -z'
'z, x, y'
'z+1/2, -x+1/2, -y'
'-z+1/2, -x, y+1/2'
'-z, x+1/2, -y+1/2'
'y, z, x'
'-y, z+1/2, -x+1/2'
'y+1/2, -z+1/2, -x'
'-y+1/2, -z, x+1/2'
'-x, -y, -z'
'x-1/2, y, -z-1/2'
'x, -y-1/2, z-1/2'
'-x-1/2, y-1/2, z'
'-z, -x, -y'
'-z-1/2, x-1/2, y'
'z-1/2, x, -y-1/2'
'z, -x-1/2, y-1/2'
'-y, -z, -x'
'y, -z-1/2, x-1/2'
'-y-1/2, z-1/2, x'
'y-1/2, z, -x-1/2'

loop_
_atom_site_label
_atom_site_type_symbol
_atom_site_fract_x
_atom_site_fract_y
_atom_site_fract_z
_atom_site_U_iso_or_equiv
_atom_site_adp_type
_atom_site_occupancy
_atom_site_symmetry_multiplicity
_atom_site_calc_flag
_atom_site_refinement_flags
_atom_site_disorder_assembly
_atom_site_disorder_group
Al1 Al 0.14375(12) 0.14375(12) 0.14375(12) 0.0280(15) Uani 1 3 d S . .
Al2 Al 0.07945(12) -0.06929(12) 0.11733(12) 0.0229(10) Uani 1 1 d . . .
Na1 Na 0.07117(15) 0.07117(15) 0.07117(15) 0.0260(17) Uani 1 3 d S . .
P1 P 0.13611(12) 0.02081(12) 0.19271(12) 0.0303(10) Uani 1 1 d . . .
P2 P 0.24869(13) 0.07414(13) 0.16568(12) 0.0403(10) Uani 1 1 d . . .
P3 P 0.13063(11) -0.03064(11) 0.00733(11) 0.0218(9) Uani 1 1 d . . .
P4 P 0.18879(11) -0.12447(12) 0.06430(12) 0.0291(10) Uani 1 1 d . . .
N1 N 0.2388(5) -0.0075(6) 0.2453(5) 0.093(5) Uani 1 1 d D . .
H1B H 0.2687 0.0104 0.2594 0.111 Uiso 1 1 calc R . .
N2 N 0.2436(4) -0.0481(4) -0.0070(4) 0.044(3) Uani 1 1 d . . .
H2D H 0.2428 -0.0116 -0.0163 0.053 Uiso 1 1 calc R . .
C1 C 0.2077(5) 0.0311(5) 0.2126(5) 0.049(3) Uani 1 1 d D . .
H1A H 0.2015 0.0589 0.2414 0.059 Uiso 1 1 calc R . .
C2 C 0.2094(6) -0.0334(6) 0.2907(6) 0.078(5) Uani 1 1 d . . .
H2A H 0.1966 -0.0055 0.3158 0.117 Uiso 1 1 calc R . .
H2B H 0.2337 -0.0582 0.3098 0.117 Uiso 1 1 calc R . .
H2C H 0.1784 -0.0537 0.2765 0.117 Uiso 1 1 calc R . .
C3 C 0.2603(8) -0.0531(7) 0.2030(7) 0.112(6) Uani 1 1 d D . .
H3A H 0.2799 -0.0355 0.1733 0.169 Uiso 1 1 calc R . .
H3B H 0.2294 -0.0731 0.1882 0.169 Uiso 1 1 calc R . .
H3C H 0.2846 -0.0783 0.2218 0.169 Uiso 1 1 calc R . .
C4 C 0.1970(4) -0.0559(4) 0.0337(4) 0.026(3) Uani 1 1 d . . .
H4A H 0.2060 -0.0316 0.0648 0.031 Uiso 1 1 calc R . .
C5 C 0.2991(5) -0.0575(7) 0.0184(6) 0.075(5) Uani 1 1 d . . .
H5A H 0.3272 -0.0519 -0.0090 0.113 Uiso 1 1 calc R . .
H5B H 0.3012 -0.0946 0.0321 0.113 Uiso 1 1 calc R . .
H5C H 0.3044 -0.0319 0.0483 0.113 Uiso 1 1 calc R . .
C6 C 0.2383(5) -0.0784(6) -0.0596(5) 0.063(4) Uani 1 1 d . . .
H6A H 0.2027 -0.0712 -0.0755 0.094 Uiso 1 1 calc R . .
H6B H 0.2421 -0.1173 -0.0529 0.094 Uiso 1 1 calc R . .
H6C H 0.2666 -0.0665 -0.0846 0.094 Uiso 1 1 calc R . .
O1 O 0.1252(3) 0.0688(3) 0.1541(3) 0.0276(18) Uani 1 1 d . . .
O2 O 0.1313(3) -0.0347(3) 0.1648(3) 0.0280(18) Uani 1 1 d . . .
O3 O 0.1012(3) 0.0254(3) 0.2445(3) 0.039(2) Uani 1 1 d . . .
O4 O 0.3056(3) 0.0789(3) 0.1879(3) 0.048(2) Uani 1 1 d . . .
O5 O 0.2485(3) 0.0422(3) 0.1105(3) 0.049(2) Uani 1 1 d . . .
H5D H 0.2471 0.0642 0.0847 0.073 Uiso 1 1 calc R . .
O6 O 0.2180(3) 0.1288(3) 0.1622(3) 0.0338(19) Uani 1 1 d . . .
O7 O 0.1094(2) -0.0757(3) -0.0292(3) 0.0260(18) Uani 1 1 d . . .
O8 O 0.0957(3) -0.0212(2) 0.0589(3) 0.0244(18) Uani 1 1 d . . .
O9 O 0.1436(3) 0.0230(3) -0.0212(3) 0.0247(18) Uani 1 1 d . . .
O10 O 0.1354(3) -0.1196(3) 0.0958(3) 0.0298(18) Uani 1 1 d . . .
O11 O 0.2358(3) -0.1316(3) 0.1071(3) 0.039(2) Uani 1 1 d . . .
H11A H 0.2592 -0.1528 0.0947 0.059 Uiso 1 1 calc R . .
O12 O 0.1912(3) -0.1686(3) 0.0205(3) 0.0325(19) Uani 1 1 d . . .
O1W O 0.0627(3) -0.1189(3) 0.1782(3) 0.0315(19) Uani 1 1 d . . .
O2W O 0.0502(4) -0.0659(4) 0.2764(4) 0.076(3) Uani 1 1 d . . .
O3W O 0.1596(6) -0.1926(7) 0.2022(6) 0.176(7) Uani 1 1 d . . .
O4W O 0.1835(8) -0.1835(8) 0.3165(8) 0.176(11) Uani 1 3 d S . .
O5W O 0.3846(14) 0.1264(16) 0.1081(17) 0.229(19) Uani 0.50 1 d P . .
O6W O 0.3085(13) 0.2143(14) 0.1393(18) 0.213(19) Uani 0.50 1 d P . .

loop_
_atom_site_aniso_label
_atom_site_aniso_U_11
_atom_site_aniso_U_22
_atom_site_aniso_U_33
_atom_site_aniso_U_23
_atom_site_aniso_U_13
_atom_site_aniso_U_12
Al1 0.0280(15) 0.0280(15) 0.0280(15) -0.0041(15) -0.0041(15) -0.0041(15)
Al2 0.0239(19) 0.0228(19) 0.0220(19) 0.0019(15) -0.0021(15) 0.0025(15)
Na1 0.0260(17) 0.0260(17) 0.0260(17) -0.0005(18) -0.0005(18) -0.0005(18)
P1 0.0299(19) 0.032(2) 0.029(2) 0.0012(16) -0.0059(15) -0.0013(14)
P2 0.036(2) 0.044(2) 0.040(2) 0.0012(17) -0.0085(16) -0.0033(17)
P3 0.0209(18) 0.0212(19) 0.0232(18) 0.0008(15) -0.0020(14) 0.0004(13)
P4 0.0264(19) 0.0279(19) 0.0329(19) -0.0012(15) -0.0046(16) 0.0070(14)
N1 0.053(8) 0.137(12) 0.088(10) 0.066(11) -0.017(8) -0.040(8)
N2 0.028(6) 0.051(6) 0.052(7) 0.010(6) -0.004(6) 0.002(5)
C1 0.042(8) 0.055(8) 0.050(8) 0.022(7) -0.023(7) -0.002(7)
C2 0.062(10) 0.100(12) 0.071(11) 0.035(10) -0.023(9) -0.006(9)
C3 0.145(17) 0.102(14) 0.090(13) -0.038(11) -0.001(12) 0.028(12)
C4 0.014(6) 0.037(7) 0.028(7) -0.007(5) 0.004(5) -0.003(5)
C5 0.019(8) 0.125(13) 0.082(11) 0.024(10) 0.001(7) 0.006(8)
C6 0.058(9) 0.087(11) 0.043(9) -0.002(8) 0.012(7) -0.001(8)
O1 0.025(4) 0.030(4) 0.027(4) 0.003(4) -0.005(3) -0.004(3)
O2 0.029(4) 0.023(4) 0.032(4) -0.001(3) -0.008(3) 0.003(3)
O3 0.048(5) 0.038(5) 0.031(5) 0.001(4) 0.001(4) -0.004(4)
O4 0.027(5) 0.064(6) 0.053(5) 0.003(4) -0.013(4) -0.006(4)
O5 0.066(6) 0.046(5) 0.034(5) -0.002(4) -0.008(4) 0.003(4)
O6 0.030(4) 0.033(5) 0.039(5) -0.002(4) -0.010(4) -0.003(4)
O7 0.023(4) 0.026(4) 0.029(4) -0.005(4) -0.001(3) -0.001(3)
O8 0.027(4) 0.022(4) 0.024(4) 0.002(3) 0.004(3) 0.004(3)
O9 0.023(4) 0.024(4) 0.027(4) 0.000(3) -0.003(3) -0.004(3)
O10 0.025(4) 0.027(4) 0.037(4) 0.002(3) 0.003(4) 0.010(3)
O11 0.039(5) 0.043(5) 0.036(5) -0.005(4) -0.014(4) 0.018(4)
O12 0.033(4) 0.030(4) 0.034(4) -0.006(4) -0.006(3) 0.010(3)
O1W 0.035(4) 0.030(4) 0.029(4) 0.007(3) -0.001(3) 0.002(3)
O2W 0.084(7) 0.074(7) 0.068(6) -0.009(5) 0.006(5) -0.021(5)
O3W 0.144(13) 0.235(18) 0.149(13) 0.089(12) 0.009(10) 0.063(12)
O4W 0.176(11) 0.176(11) 0.176(11) 0.028(13) -0.028(13) -0.028(13)
O5W 0.16(3) 0.23(4) 0.30(5) 0.15(4) 0.06(3) -0.07(3)
O6W 0.15(3) 0.18(3) 0.31(5) 0.08(3) -0.07(3) -0.10(3)

loop_
_atom_type_symbol
_atom_type_description
_atom_type_scat_dispersion_real
_atom_type_scat_dispersion_imag
_atom_type_scat_source
C C 0.0033 0.0016 'International Tables Vol C Tables 4.2.6.8 and 6.1.1.4'
H H 0.0000 0.0000 'International Tables Vol C Tables 4.2.6.8 and 6.1.1.4'
N N 0.0061 0.0033 'International Tables Vol C Tables 4.2.6.8 and 6.1.1.4'
O O 0.0106 0.0060 'International Tables Vol C Tables 4.2.6.8 and 6.1.1.4'
Na Na 0.0362 0.0249 'International Tables Vol C Tables 4.2.6.8 and 6.1.1.4'
Al Al 0.0645 0.0514 'International Tables Vol C Tables 4.2.6.8 and 6.1.1.4'
P P 0.1023 0.0942 'International Tables Vol C Tables 4.2.6.8 and 6.1.1.4'

loop_
_geom_angle_atom_site_label_1
_geom_angle_atom_site_label_2
_geom_angle_atom_site_label_3
_geom_angle
_geom_angle_site_symmetry_1
_geom_angle_site_symmetry_3
_geom_angle_publ_flag
O1 Al1 O1 86.0(3) 9 . ?
O1 Al1 O1 86.0(3) 9 5 ?
O1 Al1 O1 86.0(3) . 5 ?
O1 Al1 O6 176.5(4) 9 . ?
O1 Al1 O6 90.6(3) . . ?
O1 Al1 O6 93.2(3) 5 . ?
O1 Al1 O6 93.2(3) 9 5 ?
O1 Al1 O6 176.5(4) . 5 ?
O1 Al1 O6 90.6(3) 5 5 ?
O6 Al1 O6 90.2(3) . 5 ?
O1 Al1 O6 90.6(3) 9 9 ?
O1 Al1 O6 93.2(3) . 9 ?
O1 Al1 O6 176.5(4) 5 9 ?
O6 Al1 O6 90.2(3) . 9 ?
O6 Al1 O6 90.2(3) 5 9 ?
O1 Al1 Na1 51.9(2) 9 . ?
O1 Al1 Na1 51.9(2) . . ?
O1 Al1 Na1 51.9(2) 5 . ?
O6 Al1 Na1 125.2(2) . . ?
O6 Al1 Na1 125.2(2) 5 . ?
O6 Al1 Na1 125.2(2) 9 . ?
O7 Al2 O8 93.1(3) 17 . ?
O7 Al2 O10 89.0(3) 17 . ?
O8 Al2 O10 92.4(3) . . ?
O7 Al2 O2 174.1(3) 17 . ?
O8 Al2 O2 92.5(3) . . ?
O10 Al2 O2 88.7(3) . . ?
O7 Al2 O9 91.8(3) 17 9 ?
O8 Al2 O9 91.3(3) . 9 ?
O10 Al2 O9 176.2(3) . 9 ?
O2 Al2 O9 90.1(3) . 9 ?
O7 Al2 O1W 87.2(3) 17 . ?
O8 Al2 O1W 179.7(4) . . ?
O10 Al2 O1W 87.7(3) . . ?
O2 Al2 O1W 87.2(3) . . ?
O9 Al2 O1W 88.6(3) 9 . ?
O7 Al2 Na1 106.9(2) 17 . ?
O8 Al2 Na1 35.63(19) . . ?
O10 Al2 Na1 124.3(2) . . ?
O2 Al2 Na1 78.9(2) . . ?
O9 Al2 Na1 58.9(2) 9 . ?
O1W Al2 Na1 144.2(2) . . ?
O8 Na1 O8 98.9(3) 5 . ?
O8 Na1 O8 98.9(3) 5 9 ?
O8 Na1 O8 98.9(3) . 9 ?
O8 Na1 O1 86.8(2) 5 5 ?
O8 Na1 O1 107.9(2) . 5 ?
O8 Na1 O1 151.5(3) 9 5 ?
O8 Na1 O1 107.9(2) 5 9 ?
O8 Na1 O1 151.5(3) . 9 ?
O8 Na1 O1 86.8(2) 9 9 ?
O1 Na1 O1 64.9(3) 5 9 ?
O8 Na1 O1 151.5(3) 5 . ?
O8 Na1 O1 86.8(2) . . ?
O8 Na1 O1 107.9(2) 9 . ?
O1 Na1 O1 64.9(3) 5 . ?
O1 Na1 O1 64.9(3) 9 . ?
O8 Na1 Al1 118.7(2) 5 . ?
O8 Na1 Al1 118.7(2) . . ?
O8 Na1 Al1 118.7(2) 9 . ?
O1 Na1 Al1 38.29(18) 5 . ?
O1 Na1 Al1 38.29(18) 9 . ?
O1 Na1 Al1 38.29(18) . . ?
O8 Na1 P3 78.07(19) 5 . ?
O8 Na1 P3 25.65(16) . . ?
O8 Na1 P3 116.7(3) 9 . ?
O1 Na1 P3 91.80(16) 5 . ?
O1 Na1 P3 155.0(2) 9 . ?
O1 Na1 P3 97.97(16) . . ?
Al1 Na1 P3 117.21(11) . . ?
O8 Na1 P3 25.65(16) 5 5 ?
O8 Na1 P3 116.7(3) . 5 ?
O8 Na1 P3 78.07(19) 9 5 ?
O1 Na1 P3 97.97(16) 5 5 ?
O1 Na1 P3 91.81(16) 9 5 ?
O1 Na1 P3 155.0(2) . 5 ?
Al1 Na1 P3 117.21(11) . 5 ?
P3 Na1 P3 100.74(13) . 5 ?
O8 Na1 P3 116.7(3) 5 9 ?
O8 Na1 P3 78.07(19) . 9 ?
O8 Na1 P3 25.65(16) 9 9 ?
O1 Na1 P3 155.0(2) 5 9 ?
O1 Na1 P3 97.97(16) 9 9 ?
O1 Na1 P3 91.81(16) . 9 ?
Al1 Na1 P3 117.21(11) . 9 ?
P3 Na1 P3 100.74(13) . 9 ?
P3 Na1 P3 100.74(13) 5 9 ?
O8 Na1 Al2 27.90(16) 5 5 ?
O8 Na1 Al2 81.57(18) . 5 ?
O8 Na1 Al2 123.2(2) 9 5 ?
O1 Na1 Al2 71.68(16) 5 5 ?
O1 Na1 Al2 118.57(18) 9 5 ?
O1 Na1 Al2 128.74(19) . 5 ?
Al1 Na1 Al2 109.60(10) . 5 ?
P3 Na1 Al2 56.80(8) . 5 ?
P3 Na1 Al2 53.37(8) 5 5 ?
P3 Na1 Al2 133.1(2) 9 5 ?
O8 Na1 Al2 81.57(18) 5 9 ?
O8 Na1 Al2 123.2(2) . 9 ?
O8 Na1 Al2 27.90(16) 9 9 ?
O1 Na1 Al2 128.74(19) 5 9 ?
O1 Na1 Al2 71.69(16) 9 9 ?
O1 Na1 Al2 118.57(18) . 9 ?
Al1 Na1 Al2 109.60(10) . 9 ?
P3 Na1 Al2 133.2(2) . 9 ?
P3 Na1 Al2 56.81(8) 5 9 ?
P3 Na1 Al2 53.37(8) 9 9 ?
Al2 Na1 Al2 109.34(10) 5 9 ?
O2 P1 O1 113.1(4) . . ?
O2 P1 O3 113.1(4) . . ?
O1 P1 O3 110.9(4) . . ?
O2 P1 C1 108.4(5) . . ?
O1 P1 C1 103.0(5) . . ?
O3 P1 C1 107.7(5) . . ?
O4 P2 O6 114.0(4) . . ?
O4 P2 O5 110.9(5) . . ?
O6 P2 O5 112.8(4) . . ?
O4 P2 C1 108.8(5) . . ?
O6 P2 C1 105.3(5) . . ?
O5 P2 C1 104.4(5) . . ?
O7 P3 O9 115.4(4) . . ?
O7 P3 O8 113.8(4) . . ?
O9 P3 O8 111.2(4) . . ?
O7 P3 C4 105.2(4) . . ?
O9 P3 C4 105.4(4) . . ?
O8 P3 C4 104.5(4) . . ?
O7 P3 Na1 133.1(3) . . ?
O9 P3 Na1 69.8(3) . . ?
O8 P3 Na1 41.5(2) . . ?
C4 P3 Na1 118.4(4) . . ?
O10 P4 O12 116.4(4) . . ?
O10 P4 O11 107.5(4) . . ?
O12 P4 O11 111.3(4) . . ?
O10 P4 C4 103.2(4) . . ?
O12 P4 C4 110.8(4) . . ?
O11 P4 C4 107.0(4) . . ?
C1 N1 C2 116.1(11) . . ?
C1 N1 C3 105.5(11) . . ?
C2 N1 C3 110.4(12) . . ?
C6 N2 C5 110.9(10) . . ?
C6 N2 C4 115.9(9) . . ?
C5 N2 C4 112.6(9) . . ?
N1 C1 P1 123.8(8) . . ?
N1 C1 P2 115.3(8) . . ?
P1 C1 P2 115.5(6) . . ?
N2 C4 P4 117.4(7) . . ?
N2 C4 P3 112.6(7) . . ?
P4 C4 P3 110.4(5) . . ?
P1 O1 Al1 141.1(4) . . ?
P1 O1 Na1 129.1(4) . . ?
Al1 O1 Na1 89.8(3) . . ?
P1 O2 Al2 135.8(4) . . ?
P2 O6 Al1 130.3(4) . . ?
P3 O7 Al2 164.6(4) . 21 ?
P3 O8 Al2 129.9(4) . . ?
P3 O8 Na1 112.9(3) . . ?
Al2 O8 Na1 116.5(3) . . ?
P3 O9 Al2 146.2(4) . 5 ?
P4 O10 Al2 143.4(4) . . ?

loop_
_geom_bond_atom_site_label_1
_geom_bond_atom_site_label_2
_geom_bond_distance
_geom_bond_site_symmetry_2
_geom_bond_publ_flag
Al1 O1 1.885(7) 9 ?
Al1 O1 1.885(7) . ?
Al1 O1 1.885(7) 5 ?
Al1 O6 1.886(7) . ?
Al1 O6 1.886(7) 5 ?
Al1 O6 1.886(7) 9 ?
Al1 Na1 3.042(8) . ?
Al2 O7 1.852(7) 17 ?
Al2 O8 1.873(7) . ?
Al2 O10 1.894(7) . ?
Al2 O2 1.896(7) . ?
Al2 O9 1.902(7) 9 ?
Al2 O1W 1.944(7) . ?
Al2 Na1 3.583(4) . ?
Na1 O8 2.332(7) 5 ?
Na1 O8 2.332(7) . ?
Na1 O8 2.332(7) 9 ?
Na1 O1 2.395(8) 5 ?
Na1 O1 2.395(8) 9 ?
Na1 O1 2.395(8) . ?
Na1 P3 3.244(4) . ?
Na1 P3 3.244(4) 5 ?
Na1 P3 3.244(4) 9 ?
Na1 Al2 3.583(4) 5 ?
Na1 Al2 3.583(4) 9 ?
P1 O2 1.507(7) . ?
P1 O1 1.514(7) . ?
P1 O3 1.515(7) . ?
P1 C1 1.815(11) . ?
P2 O4 1.482(8) . ?
P2 O6 1.519(7) . ?
P2 O5 1.543(8) . ?
P2 C1 1.831(12) . ?
P3 O7 1.496(7) . ?
P3 O9 1.504(7) . ?
P3 O8 1.524(7) . ?
P3 C4 1.834(10) . ?
P4 O10 1.504(7) . ?
P4 O12 1.507(7) . ?
P4 O11 1.547(7) . ?
P4 C4 1.826(11) . ?
N1 C1 1.438(14) . ?
N1 C2 1.451(16) . ?
N1 C3 1.593(16) . ?
N2 C6 1.474(14) . ?
N2 C5 1.494(14) . ?
N2 C4 1.508(13) . ?
O7 Al2 1.852(7) 21 ?
O9 Al2 1.902(7) 5 ?
